data_2300300
loop_
_publ_author_name
'Schneider, Matthias N.'
'Seibald, Markus'
'Lagally, Patrick'
'Oeckler, Oliver'

_publ_section_title
;
 Ambiguities in the structure determination of antimony tellurides arising
 from almost homometric structure models and stacking disorder
;
_journal_coden_ASTM JACGAR
_journal_issue 5
_journal_name_full 'Journal of Applied Crystallography'
_journal_page_first 1012
_journal_page_last 1020
_journal_paper_doi 10.1107/S0021889810032644
_journal_volume 43
_journal_year 2010
_chemical_formula_sum 'Pb0.18 Sb7.82 Te3'
_chemical_formula_weight 1371.89
_chemical_name_common 'Pb-doped antimony telluride'
_chemical_name_systematic
;
 ?
;
_space_group_IT_number 166
_symmetry_cell_setting trigonal
_symmetry_space_group_name_Hall '-R 3 2"'
_symmetry_space_group_name_H-M 'R -3 m :H'
_atom_sites_solution_hydrogens none
_atom_sites_solution_primary direct
_atom_sites_solution_secondary none
_audit_creation_method SHELXL-97
_cell_angle_alpha 90.00
_cell_angle_beta 90.00
_cell_angle_gamma 120.00
_cell_formula_units_Z 3
_cell_length_a 4.2874(6)
_cell_length_b 4.2874(6)
_cell_length_c 64.300(16)
_cell_measurement_reflns_used 841
_cell_measurement_temperature 293(2)
_cell_measurement_theta_max 27
_cell_measurement_theta_min 4
_cell_volume 1023.6(3)
_computing_structure_refinement 'SHELXL-97 (Sheldrick, 1997)'
_computing_structure_solution 'SHELXS-97 (Sheldrick, 1990)'
_diffrn_ambient_temperature 293(2)
_diffrn_measured_fraction_theta_full 0.994
_diffrn_measured_fraction_theta_max 0.994
_diffrn_measurement_device_type 'Stoe IPDS'
_diffrn_measurement_method oscillation
_diffrn_radiation_monochromator graphite
_diffrn_radiation_source 'fine-focus sealed tube'
_diffrn_radiation_type MoK\a
_diffrn_radiation_wavelength 0.71073
_diffrn_reflns_av_R_equivalents 0.0811
_diffrn_reflns_av_sigmaI/netI 0.0412
_diffrn_reflns_limit_h_max 6
_diffrn_reflns_limit_h_min -6
_diffrn_reflns_limit_k_max 6
_diffrn_reflns_limit_k_min -5
_diffrn_reflns_limit_l_max 85
_diffrn_reflns_limit_l_min -90
_diffrn_reflns_number 3739
_diffrn_reflns_theta_full 29.99
_diffrn_reflns_theta_max 29.99
_diffrn_reflns_theta_min 2.85
_diffrn_standards_decay_% 0
_diffrn_standards_interval_count 0
_diffrn_standards_interval_time 0
_diffrn_standards_number 0
_exptl_absorpt_coefficient_mu 23.644
_exptl_absorpt_correction_T_max 0.1836
_exptl_absorpt_correction_T_min 0.0796
_exptl_absorpt_correction_type numerical
_exptl_absorpt_process_details 'X-RED, X-SHAPE (Stoe, Darmstadt 2002)'
_exptl_crystal_colour metallic_dark_grey
_exptl_crystal_density_diffrn 6.677
_exptl_crystal_density_method 'not measured'
_exptl_crystal_description 'irregular polyhedron'
_exptl_crystal_F_000 1707.5
_exptl_crystal_size_max 0.18
_exptl_crystal_size_mid 0.10
_exptl_crystal_size_min 0.08
_refine_diff_density_max 1.172
_refine_diff_density_min -2.041
_refine_ls_extinction_method none
_refine_ls_goodness_of_fit_ref 0.811
_refine_ls_hydrogen_treatment none
_refine_ls_matrix_type full
_refine_ls_number_parameters 19
_refine_ls_number_reflns 462
_refine_ls_number_restraints 0
_refine_ls_restrained_S_all 0.811
_refine_ls_R_factor_all 0.0893
_refine_ls_R_factor_gt 0.0298
_refine_ls_shift/su_max 0.000
_refine_ls_shift/su_mean 0.000
_refine_ls_structure_factor_coef Fsqd
_refine_ls_weighting_details 'calc w=1/[\s^2^(Fo^2^)+(0.0390P)^2^+0.0000P] where P=(Fo^2^+2Fc^2^)/3'
_refine_ls_weighting_scheme calc
_refine_ls_wR_factor_gt 0.0666
_refine_ls_wR_factor_ref 0.0833
_reflns_number_gt 184
_reflns_number_total 462
_reflns_threshold_expression >2sigma(I)
_cod_data_source_file db5086.cif
_cod_data_source_block mnspl152_b_richtig
_cod_original_sg_symbol_Hall '-R 3 2" '
_cod_original_sg_symbol_H-M 'R -3 m'
_cod_database_code 2300300

loop_
_symmetry_equiv_pos_as_xyz
'x, y, z'
'-y, x-y, z'
'-x+y, -x, z'
'y, x, -z'
'x-y, -y, -z'
'-x, -x+y, -z'
'x+2/3, y+1/3, z+1/3'
'-y+2/3, x-y+1/3, z+1/3'
'-x+y+2/3, -x+1/3, z+1/3'
'y+2/3, x+1/3, -z+1/3'
'x-y+2/3, -y+1/3, -z+1/3'
'-x+2/3, -x+y+1/3, -z+1/3'
'x+1/3, y+2/3, z+2/3'
'-y+1/3, x-y+2/3, z+2/3'
'-x+y+1/3, -x+2/3, z+2/3'
'y+1/3, x+2/3, -z+2/3'
'x-y+1/3, -y+2/3, -z+2/3'
'-x+1/3, -x+y+2/3, -z+2/3'
'-x, -y, -z'
'y, -x+y, -z'
'x-y, x, -z'
'-y, -x, z'
'-x+y, y, z'
'x, x-y, z'
'-x+2/3, -y+1/3, -z+1/3'
'y+2/3, -x+y+1/3, -z+1/3'
'x-y+2/3, x+1/3, -z+1/3'
'-y+2/3, -x+1/3, z+1/3'
'-x+y+2/3, y+1/3, z+1/3'
'x+2/3, x-y+1/3, z+1/3'
'-x+1/3, -y+2/3, -z+2/3'
'y+1/3, -x+y+2/3, -z+2/3'
'x-y+1/3, x+2/3, -z+2/3'
'-y+1/3, -x+2/3, z+2/3'
'-x+y+1/3, y+2/3, z+2/3'
'x+1/3, x-y+2/3, z+2/3'

loop_
_atom_site_type_symbol
_atom_site_label
_atom_site_fract_x
_atom_site_fract_y
_atom_site_fract_z
_atom_site_U_iso_or_equiv
_atom_site_adp_type
_atom_site_calc_flag
_atom_site_refinement_flags
_atom_site_occupancy
_atom_site_disorder_assembly
_atom_site_disorder_group
Te Te1 0.0000 0.0000 0.0000 0.0186(8) Uani d S 1 . .
Sb Sb1 0.3333 0.6667 0.03102(5) 0.0315(7) Uani d SP 0.911(14) . .
Pb Pb1 0.3333 0.6667 0.03102(5) 0.0315(7) Uani d SP 0.089(14) . .
Te Te2 0.6667 0.3333 0.05790(3) 0.0186(6) Uani d S 1 . .
Sb Sb2 0.0000 0.0000 0.09485(4) 0.0202(5) Uani d S 1 . .
Sb Sb3 0.3333 0.6667 0.11874(4) 0.0185(6) Uani d S 1 . .
Sb Sb4 0.6667 0.3333 0.15475(4) 0.0160(4) Uani d S 1 . .

loop_
_atom_site_aniso_label
_atom_site_aniso_U_11
_atom_site_aniso_U_22
_atom_site_aniso_U_33
_atom_site_aniso_U_12
_atom_site_aniso_U_13
_atom_site_aniso_U_23
Te1 0.0181(12) 0.0181(12) 0.0196(11) 0.0091(6) 0.000 0.000
Sb1 0.0239(8) 0.0239(8) 0.0466(11) 0.0120(4) 0.000 0.000
Pb1 0.0239(8) 0.0239(8) 0.0466(11) 0.0120(4) 0.000 0.000
Te2 0.0165(9) 0.0165(9) 0.0227(8) 0.0082(5) 0.000 0.000
Sb2 0.0165(8) 0.0165(8) 0.0276(9) 0.0082(4) 0.000 0.000
Sb3 0.0152(9) 0.0152(9) 0.0252(8) 0.0076(4) 0.000 0.000
Sb4 0.0126(7) 0.0126(7) 0.0229(8) 0.0063(3) 0.000 0.000

loop_
_atom_type_symbol
_atom_type_description
_atom_type_scat_dispersion_real
_atom_type_scat_dispersion_imag
_atom_type_scat_source
Sb Sb -0.5866 1.5461 'International Tables Vol C Tables 4.2.6.8 and 6.1.1.4'
Te Te -0.5308 1.6751 'International Tables Vol C Tables 4.2.6.8 and 6.1.1.4'
Pb Pb -3.3944 10.1111 'International Tables Vol C Tables 4.2.6.8 and 6.1.1.4'

loop_
_geom_angle_atom_site_label_1
_geom_angle_atom_site_label_2
_geom_angle_atom_site_label_3
_geom_angle_site_symmetry_1
_geom_angle_site_symmetry_3
_geom_angle
_geom_angle_publ_flag
Pb1 Te1 Sb1 19 . 180.00(9) ?
Sb1 Te1 Sb1 . 19 180.00(9) ?
Pb1 Te1 Pb1 19 19_565 84.81(7) ?
Sb1 Te1 Pb1 . 19_565 95.19(7) ?
Sb1 Te1 Pb1 19 19_565 84.81(7) ?
Pb1 Te1 Sb1 19 1_545 95.19(7) ?
Sb1 Te1 Sb1 . 1_545 84.81(7) ?
Sb1 Te1 Sb1 19 1_545 95.19(7) ?
Pb1 Te1 Sb1 19_565 1_545 180.00(9) ?
Pb1 Te1 Sb1 19 19_565 84.81(7) ?
Sb1 Te1 Sb1 . 19_565 95.19(7) ?
Sb1 Te1 Sb1 19 19_565 84.81(7) ?
Sb1 Te1 Sb1 1_545 19_565 180.00(9) ?
Pb1 Te1 Pb1 19 1_545 95.19(7) ?
Sb1 Te1 Pb1 . 1_545 84.81(7) ?
Sb1 Te1 Pb1 19 1_545 95.19(7) ?
Pb1 Te1 Pb1 19_565 1_545 180.00(9) ?
Sb1 Te1 Pb1 19_565 1_545 180.00(9) ?
Pb1 Te1 Pb1 19 19_665 84.81(7) ?
Sb1 Te1 Pb1 . 19_665 95.19(7) ?
Sb1 Te1 Pb1 19 19_665 84.81(7) ?
Pb1 Te1 Pb1 19_565 19_665 84.81(7) ?
Sb1 Te1 Pb1 1_545 19_665 95.19(7) ?
Sb1 Te1 Pb1 19_565 19_665 84.81(7) ?
Pb1 Te1 Pb1 1_545 19_665 95.19(7) ?
Pb1 Te1 Pb1 19 1_445 95.19(7) ?
Sb1 Te1 Pb1 . 1_445 84.81(7) ?
Sb1 Te1 Pb1 19 1_445 95.19(7) ?
Pb1 Te1 Pb1 19_565 1_445 95.19(7) ?
Sb1 Te1 Pb1 1_545 1_445 84.81(7) ?
Sb1 Te1 Pb1 19_565 1_445 95.19(7) ?
Pb1 Te1 Pb1 1_545 1_445 84.81(7) ?
Pb1 Te1 Pb1 19_665 1_445 180.00(9) ?
Pb1 Te1 Sb1 19 1_445 95.19(7) ?
Sb1 Te1 Sb1 . 1_445 84.81(7) ?
Sb1 Te1 Sb1 19 1_445 95.19(7) ?
Pb1 Te1 Sb1 19_565 1_445 95.19(7) ?
Sb1 Te1 Sb1 1_545 1_445 84.81(7) ?
Sb1 Te1 Sb1 19_565 1_445 95.19(7) ?
Pb1 Te1 Sb1 1_545 1_445 84.81(7) ?
Pb1 Te1 Sb1 19_665 1_445 180.00(9) ?
Pb1 Te1 Sb1 19 19_665 84.81(7) ?
Sb1 Te1 Sb1 . 19_665 95.19(7) ?
Sb1 Te1 Sb1 19 19_665 84.81(7) ?
Pb1 Te1 Sb1 19_565 19_665 84.81(7) ?
Sb1 Te1 Sb1 1_545 19_665 95.19(7) ?
Sb1 Te1 Sb1 19_565 19_665 84.81(7) ?
Pb1 Te1 Sb1 1_545 19_665 95.19(7) ?
Pb1 Te1 Sb1 1_445 19_665 180.00(9) ?
Sb1 Te1 Sb1 1_445 19_665 180.00(9) ?
Te2 Sb1 Te2 1_565 1_455 90.48(11) ?
Te2 Sb1 Te2 1_565 . 90.48(11) ?
Te2 Sb1 Te2 1_455 . 90.48(11) ?
Te2 Sb1 Te1 1_565 . 176.06(12) ?
Te2 Sb1 Te1 1_455 . 92.29(3) ?
Te2 Sb1 Te1 . . 92.29(3) ?
Te2 Sb1 Te1 1_565 1_565 92.29(3) ?
Te2 Sb1 Te1 1_455 1_565 92.29(3) ?
Te2 Sb1 Te1 . 1_565 176.06(12) ?
Te1 Sb1 Te1 . 1_565 84.81(7) ?
Te2 Sb1 Te1 1_565 1_665 92.29(3) ?
Te2 Sb1 Te1 1_455 1_665 176.06(12) ?
Te2 Sb1 Te1 . 1_665 92.29(3) ?
Te1 Sb1 Te1 . 1_665 84.81(7) ?
Te1 Sb1 Te1 1_565 1_665 84.81(7) ?
Pb1 Te2 Pb1 1_545 1_655 90.48(11) ?
Sb1 Te2 Pb1 1_545 1_655 90.48(11) ?
Pb1 Te2 Sb1 1_545 1_655 90.48(11) ?
Sb1 Te2 Sb1 1_545 1_655 90.48(11) ?
Pb1 Te2 Sb1 1_545 . 90.48(11) ?
Sb1 Te2 Sb1 1_545 . 90.48(11) ?
Pb1 Te2 Sb1 1_655 . 90.48(11) ?
Sb1 Te2 Sb1 1_655 . 90.48(11) ?
Sb3 Sb2 Sb3 1_545 . 94.76(10) ?
Sb3 Sb2 Sb3 1_545 1_445 94.76(10) ?
Sb3 Sb2 Sb3 . 1_445 94.76(10) ?
Sb2 Sb3 Sb2 1_565 . 94.76(10) ?
Sb2 Sb3 Sb2 1_565 1_665 94.76(10) ?
Sb2 Sb3 Sb2 . 1_665 94.76(10) ?
Sb4 Sb4 Sb4 25_655 25_665 94.83(12) ?
Sb4 Sb4 Sb4 25_655 25 94.83(12) ?
Sb4 Sb4 Sb4 25_665 25 94.83(12) ?

loop_
_geom_bond_atom_site_label_1
_geom_bond_atom_site_label_2
_geom_bond_site_symmetry_2
_geom_bond_distance
_geom_bond_publ_flag
Te1 Pb1 19 3.179(2) ?
Te1 Sb1 . 3.179(2) ?
Te1 Sb1 19 3.179(2) ?
Te1 Pb1 19_565 3.179(2) ?
Te1 Sb1 1_545 3.179(2) ?
Te1 Sb1 19_565 3.179(2) ?
Te1 Pb1 1_545 3.179(2) ?
Te1 Pb1 19_665 3.179(2) ?
Te1 Pb1 1_445 3.179(2) ?
Te1 Sb1 1_445 3.179(2) ?
Te1 Sb1 19_665 3.179(2) ?
Sb1 Te2 1_565 3.019(3) ?
Sb1 Te2 1_455 3.019(3) ?
Sb1 Te2 . 3.019(3) ?
Sb1 Te1 1_565 3.179(2) ?
Sb1 Te1 1_665 3.179(2) ?
Te2 Pb1 1_545 3.019(3) ?
Te2 Sb1 1_545 3.019(3) ?
Te2 Pb1 1_655 3.019(3) ?
Te2 Sb1 1_655 3.019(3) ?
Sb2 Sb3 1_545 2.913(2) ?
Sb2 Sb3 . 2.913(2) ?
Sb2 Sb3 1_445 2.913(2) ?
Sb3 Sb2 1_565 2.913(2) ?
Sb3 Sb2 1_665 2.913(2) ?
Sb4 Sb4 25_655 2.912(3) ?
Sb4 Sb4 25_665 2.912(3) ?
Sb4 Sb4 25 2.912(3) ?
